data_2231653
loop_
_publ_author_name
'Brito, Iv\'an'
'Vallejos, Javier'
'C\'ardenas, Alejandro'
'L\'opez-Rodr\'iguez, Mat\'ias'

_publ_section_title
;
 Propane-1,3-diaminium bis(pyridine-4-carboxylate) monohydrate
;
_journal_coeditor_code OM2459
_journal_issue 9
_journal_name_full 'Acta Crystallographica Section E'
_journal_page_first o2423
_journal_paper_doi 10.1107/S1600536811033502
_journal_volume 67
_journal_year 2011
_chemical_formula_iupac 'C3 H12 N2 2+, 2C6 H4 N O2 -, H2 O'
_chemical_formula_moiety 'C3 H12 N2 2+, 2(C6 H4 N O2 -), H2 O'
_chemical_formula_sum 'C15 H22 N4 O5'
_chemical_formula_weight 338.37
_chemical_name_systematic
;
Propane-1,3-diaminium bis(pyridine-4-carboxylate) monohydrate
;
_space_group_IT_number 15
_symmetry_cell_setting monoclinic
_symmetry_space_group_name_Hall '-C 2yc'
_symmetry_space_group_name_H-M 'C 1 2/c 1'
_atom_sites_solution_hydrogens geom
_atom_sites_solution_primary direct
_atom_sites_solution_secondary difmap
_audit_creation_method SHELXL-97
_cell_angle_alpha 90.00
_cell_angle_beta 122.67(3)
_cell_angle_gamma 90.00
_cell_formula_units_Z 4
_cell_length_a 15.360(3)
_cell_length_b 12.508(3)
_cell_length_c 10.593(2)
_cell_measurement_reflns_used 9511
_cell_measurement_temperature 295(2)
_cell_measurement_theta_max 28.5
_cell_measurement_theta_min 3.9
_cell_volume 1713.2(8)
_computing_cell_refinement 'DENZO-SMN (Otwinowski & Minor, 1997)'
_computing_data_collection 'COLLECT (Nonius, 2000'
_computing_data_reduction 'DENZO-SMN (Otwinowski & Minor, 1997)'
_computing_molecular_graphics 'OLEX2 (Dolomanov <i>et al.</i>, 2009)'
_computing_publication_material 'publCIF (Westrip, 2010)'
_computing_structure_refinement 'SHELXL97 (Sheldrick, 2008)'
_computing_structure_solution 'SHELXS97 (Sheldrick, 2008 )'
_diffrn_ambient_temperature 295(2)
_diffrn_measured_fraction_theta_full 0.973
_diffrn_measured_fraction_theta_max 0.973
_diffrn_measurement_device_type 'Nonius KappaCCD area-detector'
_diffrn_measurement_method '\f and \w scans with \k offsets'
_diffrn_radiation_monochromator graphite
_diffrn_radiation_source 'fine-focus sealed tube'
_diffrn_radiation_type MoK\a
_diffrn_radiation_wavelength 0.71073
_diffrn_reflns_av_R_equivalents 0.0500
_diffrn_reflns_av_sigmaI/netI 0.0234
_diffrn_reflns_limit_h_max 20
_diffrn_reflns_limit_h_min -20
_diffrn_reflns_limit_k_max 16
_diffrn_reflns_limit_k_min -16
_diffrn_reflns_limit_l_max 11
_diffrn_reflns_limit_l_min -14
_diffrn_reflns_number 11720
_diffrn_reflns_theta_full 28.51
_diffrn_reflns_theta_max 28.51
_diffrn_reflns_theta_min 3.98
_exptl_absorpt_coefficient_mu 0.100
_exptl_absorpt_correction_type none
_exptl_crystal_colour colourless
_exptl_crystal_density_diffrn 1.312
_exptl_crystal_density_method 'not measured'
_exptl_crystal_description block
_exptl_crystal_F_000 720
_exptl_crystal_size_max 0.27
_exptl_crystal_size_mid 0.25
_exptl_crystal_size_min 0.21
_refine_diff_density_max 0.318
_refine_diff_density_min -0.238
_refine_ls_extinction_method none
_refine_ls_goodness_of_fit_ref 1.062
_refine_ls_hydrogen_treatment mixed
_refine_ls_matrix_type full
_refine_ls_number_parameters 115
_refine_ls_number_reflns 2119
_refine_ls_number_restraints 0
_refine_ls_restrained_S_all 1.062
_refine_ls_R_factor_all 0.0531
_refine_ls_R_factor_gt 0.0459
_refine_ls_shift/su_max 0.003
_refine_ls_shift/su_mean 0.000
_refine_ls_structure_factor_coef Fsqd
_refine_ls_weighting_details 'calc w=1/[\s^2^(Fo^2^)+(0.0545P)^2^+1.0503P] where P=(Fo^2^+2Fc^2^)/3'
_refine_ls_weighting_scheme calc
_refine_ls_wR_factor_gt 0.1159
_refine_ls_wR_factor_ref 0.1217
_reflns_number_gt 1871
_reflns_number_total 2119
_reflns_threshold_expression I>2\s(I)
_cod_data_source_file om2459.cif
_cod_data_source_block I
_cod_original_sg_symbol_H-M 'C 2/c'
_cod_database_code 2231653
_cod_database_fobs_code 2231653

loop_
_symmetry_equiv_pos_as_xyz
'x, y, z'
'-x, y, -z+1/2'
'x+1/2, y+1/2, z'
'-x+1/2, y+1/2, -z+1/2'
'-x, -y, -z'
'x, -y, z-1/2'
'-x+1/2, -y+1/2, -z'
'x+1/2, -y+1/2, z-1/2'

loop_
_atom_site_type_symbol
_atom_site_label
_atom_site_fract_x
_atom_site_fract_y
_atom_site_fract_z
_atom_site_U_iso_or_equiv
_atom_site_adp_type
_atom_site_calc_flag
_atom_site_refinement_flags
_atom_site_occupancy
_atom_site_symmetry_multiplicity
O O1 0.87262(8) 0.51431(8) 0.82722(12) 0.0447(3) Uani d . 1 1
O O2 0.81345(8) 0.36420(8) 0.86906(13) 0.0480(3) Uani d . 1 1
O O3 0.5000 0.90541(13) 0.7500 0.0712(6) Uani d S 1 2
H H3 0.4617(17) 0.9452(17) 0.766(2) 0.072(6) Uiso d . 1 1
N N1 0.60893(9) 0.65138(10) 0.92600(13) 0.0405(3) Uani d . 1 1
N N2 0.48117(8) 0.79864(8) 0.46730(12) 0.0340(3) Uani d . 1 1
H H2A 0.4411 0.8559 0.4258 0.041 Uiso calc R 1 1
H H2B 0.5458 0.8194 0.5334 0.041 Uiso calc R 1 1
H H2C 0.4579 0.7600 0.5136 0.041 Uiso calc R 1 1
C C1 0.64814(10) 0.69083(11) 0.84955(15) 0.0389(3) Uani d . 1 1
H H1 0.6312 0.7605 0.8136 0.047 Uiso calc R 1 1
C C2 0.71275(10) 0.63306(11) 0.82123(14) 0.0355(3) Uani d . 1 1
H H2 0.7383 0.6636 0.7675 0.043 Uiso calc R 1 1
C C3 0.73892(9) 0.52889(10) 0.87425(13) 0.0301(3) Uani d . 1 1
C C4 0.69716(10) 0.48635(11) 0.95152(16) 0.0386(3) Uani d . 1 1
H H4 0.7115 0.4163 0.9866 0.046 Uiso calc R 1 1
C C5 0.63370(11) 0.55061(13) 0.97516(17) 0.0437(3) Uani d . 1 1
H H5 0.6068 0.5220 1.0282 0.052 Uiso calc R 1 1
C C6 0.81423(9) 0.46330(10) 0.85422(14) 0.0339(3) Uani d . 1 1
C C7 0.47907(13) 0.73319(11) 0.34918(17) 0.0431(3) Uani d . 1 1
H H7B 0.4119 0.6993 0.2884 0.052 Uiso calc R 1 1
H H7A 0.5309 0.6773 0.3956 0.052 Uiso calc R 1 1
C C8 0.5000 0.80121(15) 0.2500 0.0401(4) Uani d S 1 2
H H8A 0.4408 0.8468 0.1876 0.048 Uiso calc PR 0.50 1
H H8B 0.5592 0.8468 0.3124 0.048 Uiso calc PR 0.50 1

loop_
_atom_site_aniso_label
_atom_site_aniso_U_11
_atom_site_aniso_U_22
_atom_site_aniso_U_33
_atom_site_aniso_U_12
_atom_site_aniso_U_13
_atom_site_aniso_U_23
O1 0.0438(5) 0.0454(6) 0.0626(7) 0.0006(4) 0.0402(5) -0.0077(5)
O2 0.0492(6) 0.0347(5) 0.0702(7) 0.0085(4) 0.0389(6) -0.0020(5)
O3 0.0961(14) 0.0306(8) 0.146(2) 0.000 0.1046(16) 0.000
N1 0.0363(6) 0.0498(7) 0.0401(6) 0.0113(5) 0.0237(5) -0.0029(5)
N2 0.0406(6) 0.0330(5) 0.0414(6) -0.0052(4) 0.0306(5) 0.0008(4)
C1 0.0392(7) 0.0383(7) 0.0402(7) 0.0127(5) 0.0220(6) 0.0027(5)
C2 0.0361(6) 0.0375(7) 0.0393(6) 0.0060(5) 0.0246(5) 0.0030(5)
C3 0.0264(5) 0.0332(6) 0.0320(6) 0.0027(4) 0.0165(5) -0.0045(4)
C4 0.0402(7) 0.0371(7) 0.0469(7) 0.0049(5) 0.0289(6) 0.0036(5)
C5 0.0438(7) 0.0528(8) 0.0483(7) 0.0067(6) 0.0340(6) 0.0031(6)
C6 0.0298(6) 0.0366(6) 0.0371(6) 0.0048(5) 0.0194(5) -0.0049(5)
C7 0.0649(9) 0.0301(6) 0.0561(8) -0.0059(6) 0.0469(8) -0.0024(6)
C8 0.0597(12) 0.0308(9) 0.0484(10) 0.000 0.0413(10) 0.000

loop_
_atom_type_symbol
_atom_type_description
_atom_type_scat_dispersion_real
_atom_type_scat_dispersion_imag
_atom_type_scat_source
C C 0.0033 0.0016 'International Tables Vol C Tables 4.2.6.8 and 6.1.1.4'
H H 0.0000 0.0000 'International Tables Vol C Tables 4.2.6.8 and 6.1.1.4'
N N 0.0061 0.0033 'International Tables Vol C Tables 4.2.6.8 and 6.1.1.4'
O O 0.0106 0.0060 'International Tables Vol C Tables 4.2.6.8 and 6.1.1.4'

loop_
_geom_angle_atom_site_label_1
_geom_angle_atom_site_label_2
_geom_angle_atom_site_label_3
_geom_angle_site_symmetry_1
_geom_angle
C1 N1 C5 . 117.18(11)
C7 N2 H2A . 109.5
C7 N2 H2B . 109.5
H2A N2 H2B . 109.5
C7 N2 H2C . 109.5
H2A N2 H2C . 109.5
H2B N2 H2C . 109.5
N1 C1 C2 . 123.24(13)
N1 C1 H1 . 118.4
C2 C1 H1 . 118.4
C1 C2 C3 . 119.10(12)
C1 C2 H2 . 120.5
C3 C2 H2 . 120.5
C4 C3 C2 . 118.18(11)
C4 C3 C6 . 120.16(12)
C2 C3 C6 . 121.62(11)
C5 C4 C3 . 118.52(13)
C5 C4 H4 . 120.7
C3 C4 H4 . 120.7
N1 C5 C4 . 123.75(13)
N1 C5 H5 . 118.1
C4 C5 H5 . 118.1
O2 C6 O1 . 126.17(11)
O2 C6 C3 . 117.18(11)
O1 C6 C3 . 116.64(12)
N2 C7 C8 . 111.07(11)
N2 C7 H7B . 109.4
C8 C7 H7B . 109.4
N2 C7 H7A . 109.4
C8 C7 H7A . 109.4
H7B C7 H7A . 108.0
C7 C8 C7 2_655 111.68(15)
C7 C8 H8A 2_655 109.3
C7 C8 H8A . 109.3
C7 C8 H8B 2_655 109.3
C7 C8 H8B . 109.3
H8A C8 H8B . 107.9

loop_
_geom_bond_atom_site_label_1
_geom_bond_atom_site_label_2
_geom_bond_site_symmetry_2
_geom_bond_distance
O1 C6 . 1.2531(16)
O2 C6 . 1.2503(17)
O3 H3 . 0.85(2)
N1 C1 . 1.3373(18)
N1 C5 . 1.338(2)
N2 C7 . 1.4809(17)
N2 H2A . 0.8900
N2 H2B . 0.8900
N2 H2C . 0.8900
C1 C2 . 1.3851(17)
C1 H1 . 0.9300
C2 C3 . 1.3897(18)
C2 H2 . 0.9300
C3 C4 . 1.3896(18)
C3 C6 . 1.5237(15)
C4 C5 . 1.3865(18)
C4 H4 . 0.9300
C5 H5 . 0.9300
C7 C8 . 1.5151(16)
C7 H7B . 0.9700
C7 H7A . 0.9700
C8 C7 2_655 1.5151(16)
C8 H8A . 0.9700
C8 H8B . 0.9700

loop_
_geom_hbond_atom_site_label_D
_geom_hbond_atom_site_label_H
_geom_hbond_atom_site_label_A
_geom_hbond_site_symmetry_A
_geom_hbond_distance_DH
_geom_hbond_distance_HA
_geom_hbond_distance_DA
_geom_hbond_angle_DHA
_geom_hbond_publ_flag
N2 H2A O1 8_465 0.89 1.91 2.7901(16) 170 y
N2 H2B O2 4_656 0.89 1.91 2.779(2) 165 y
N2 H2C N1 2_656 0.89 2.00 2.877(2) 166 y
O3 H3 O1 3_455 0.85(2) 2.00(3) 2.8426(17) 169(2) y

loop_
_geom_torsion_atom_site_label_1
_geom_torsion_atom_site_label_2
_geom_torsion_atom_site_label_3
_geom_torsion_atom_site_label_4
_geom_torsion_site_symmetry_4
_geom_torsion
C5 N1 C1 C2 . -0.7(2)
N1 C1 C2 C3 . -0.1(2)
C1 C2 C3 C4 . 1.19(19)
C1 C2 C3 C6 . -176.62(12)
C2 C3 C4 C5 . -1.6(2)
C6 C3 C4 C5 . 176.26(12)
C1 N1 C5 C4 . 0.2(2)
C3 C4 C5 N1 . 0.9(2)
C4 C3 C6 O2 . 20.19(18)
C2 C3 C6 O2 . -162.03(12)
C4 C3 C6 O1 . -158.46(13)
C2 C3 C6 O1 . 19.31(17)
N2 C7 C8 C7 2_655 167.76(14)
